data_2226809
loop_
_publ_author_name
'Kaabi, Kamel'
'El Glaoui, Meher'
'Jeanneau, Erwann'
'Lefebvre, Frederic'
'Ben Nasr, Cherif'

_publ_section_title
;
 Furfurylammonium chloridozincophosphate
;
_journal_coeditor_code BX2290
_journal_issue 8
_journal_name_full 'Acta Crystallographica Section E'
_journal_page_first m1046
_journal_paper_doi 10.1107/S1600536810029995
_journal_volume 66
_journal_year 2010
_chemical_formula_iupac '[Zn Cl (H P O4)] (C5 H8 N O)'
_chemical_formula_moiety 'Cl H O4 P Zn +, C5 H8 N O -'
_chemical_formula_sum 'C5 H9 Cl N O5 P Zn'
_chemical_formula_weight 294.94
_chemical_name_systematic
;
Furfurylammonium chloridozincophosphate
;
_space_group_IT_number 14
_symmetry_cell_setting monoclinic
_symmetry_space_group_name_Hall '-P 2ybc'
_symmetry_space_group_name_H-M 'P 1 21/c 1'
_atom_sites_solution_hydrogens geom
_atom_sites_solution_primary direct
_cell_angle_alpha 90
_cell_angle_beta 106.233(3)
_cell_angle_gamma 90
_cell_formula_units_Z 4
_cell_length_a 12.7588(4)
_cell_length_b 9.6339(2)
_cell_length_c 8.6281(2)
_cell_measurement_reflns_used 6031
_cell_measurement_temperature 293
_cell_measurement_theta_max 29.1033
_cell_measurement_theta_min 2.4525
_cell_volume 1018.26(5)
_computing_cell_refinement 'CrysAlisPro (Oxford Diffraction, 2009)'
_computing_data_collection 'CrysAlisPro (Oxford Diffraction, 2009)'
_computing_data_reduction 'CrysAlisPro (Oxford Diffraction, 2009)'
_computing_molecular_graphics 'CAMERON (Watkin <i>et al.</i>, 1996)'
_computing_publication_material 'CRYSTALS (Betteridge <i>et al.</i>, 2003)'
_computing_structure_refinement 'CRYSTALS (Betteridge <i>et al.</i>, 2003)'
_computing_structure_solution 'SIR97 (Altomare <i>et al.</i>, 1999)'
_diffrn_ambient_temperature 293
_diffrn_measured_fraction_theta_full 0.996
_diffrn_measured_fraction_theta_max 0.875
_diffrn_measurement_device_type 'Oxford Diffraction Xcalibur Eos Nova'
_diffrn_measurement_method '\w scans'
_diffrn_radiation_monochromator mirror
_diffrn_radiation_source 'Mova (Mo) X-ray Source'
_diffrn_radiation_type 'Mo K\a'
_diffrn_radiation_wavelength 0.71073
_diffrn_reflns_av_R_equivalents 0.024
_diffrn_reflns_limit_h_max 17
_diffrn_reflns_limit_h_min -17
_diffrn_reflns_limit_k_max 11
_diffrn_reflns_limit_k_min -12
_diffrn_reflns_limit_l_max 11
_diffrn_reflns_limit_l_min -11
_diffrn_reflns_number 7978
_diffrn_reflns_theta_full 26.273
_diffrn_reflns_theta_max 29.192
_diffrn_reflns_theta_min 3.243
_diffrn_standards_decay_% 4
_diffrn_standards_interval_count 400
_diffrn_standards_number 2
_exptl_absorpt_coefficient_mu 2.826
_exptl_absorpt_correction_T_max 0.806
_exptl_absorpt_correction_T_min 0.488
_exptl_absorpt_correction_type analytical
_exptl_absorpt_process_details '(CrysAlis Pro; Oxford Diffraction, 2009)'
_exptl_crystal_colour colorless
_exptl_crystal_density_diffrn 1.924
_exptl_crystal_density_method 'not measured'
_exptl_crystal_description needle
_exptl_crystal_F_000 592
_exptl_crystal_size_max 0.355
_exptl_crystal_size_mid 0.154
_exptl_crystal_size_min 0.083
_refine_diff_density_max 0.54
_refine_diff_density_min -0.55
_refine_ls_extinction_coef 0.000
_refine_ls_extinction_method 'Larson (1970), Equation 22'
_refine_ls_goodness_of_fit_ref 1.0094
_refine_ls_hydrogen_treatment constr
_refine_ls_matrix_type full
_refine_ls_number_parameters 127
_refine_ls_number_reflns 2409
_refine_ls_number_restraints 0
_refine_ls_R_factor_all 0.0324
_refine_ls_R_factor_gt 0.0247
_refine_ls_shift/su_max 0.0008940
_refine_ls_shift/su_mean 4.6842198
_refine_ls_structure_factor_coef Fsqd
_refine_ls_weighting_details
;
 Method, part 1, Chebychev polynomial, (Watkin, 1994, Prince, 1982)
 [weight] = 1.0/[A~0~*T~0~(x)+A~1~*T~1~(x) ... +A~n-1~]*T~n-1~(x)]
 where A~i~ are the Chebychev coefficients listed below and x= Fcalc/Fmax
 Method = Robust Weighting (Prince, 1982)
 W = [weight] * [1-(deltaF/6*sigmaF)^2^]^2^
 A~i~ are:
 0.105E+04 0.146E+04 711. 140. -26.6
;
_refine_ls_weighting_scheme calc
_refine_ls_wR_factor_all 0.0420
_refine_ls_wR_factor_gt 0.0361
_refine_ls_wR_factor_ref 0.0420
_reflns_number_gt 1997
_reflns_number_total 2409
_reflns_threshold_expression I>2.0\s(I)
_cod_data_source_file bx2290.cif
_cod_data_source_block I
_cod_original_sg_symbol_H-M 'P 21/c'
_cod_database_code 2226809
_cod_database_fobs_code 2226809

loop_
_symmetry_equiv_pos_as_xyz
x,y,z
-x,-y,-z
-x,y+1/2,-z+1/2
x,-y+1/2,z+1/2

loop_
_atom_site_type_symbol
_atom_site_label
_atom_site_fract_x
_atom_site_fract_y
_atom_site_fract_z
_atom_site_U_iso_or_equiv
_atom_site_adp_type
_atom_site_occupancy
_atom_site_disorder_assembly
_atom_site_disorder_group
Zn Zn1 0.09697(2) 0.06480(3) 0.74519(3) 0.0229 Uani 1.0000 . .
Cl Cl1 0.26982(6) 0.09461(9) 0.88474(10) 0.0500 Uani 1.0000 . .
O O1 0.07464(14) 0.17891(18) 0.5532(2) 0.0311 Uani 1.0000 . .
P P1 -0.02439(5) 0.22912(6) 0.42328(7) 0.0209 Uani 1.0000 . .
O O2 -0.05740(16) 0.12965(16) 0.28087(19) 0.0333 Uani 1.0000 . .
O O3 -0.00551(14) 0.37260(16) 0.36327(19) 0.0258 Uani 1.0000 . .
O O4 -0.12558(14) 0.23883(19) 0.4926(2) 0.0307 Uani 1.0000 . .
O O5 0.4270(2) 0.5428(4) 0.7914(3) 0.0841 Uani 1.0000 . .
C C1 0.3492(2) 0.5791(3) 0.8597(3) 0.0405 Uani 1.0000 . .
C C2 0.3614(3) 0.7099(4) 0.9043(5) 0.0698 Uani 1.0000 . .
C C3 0.4544(4) 0.7592(6) 0.8687(6) 0.0941 Uani 1.0000 . .
C C4 0.4910(4) 0.6607(7) 0.8001(5) 0.0998 Uani 1.0000 . .
C C5 0.2697(3) 0.4722(3) 0.8692(4) 0.0518 Uani 1.0000 . .
N N1 0.19146(18) 0.4419(3) 0.7080(3) 0.0436 Uani 1.0000 . .
H H1 -0.1048 0.2746 0.5792 0.0473 Uiso 1.0000 . .
H H2 0.2282 0.4435 0.6304 0.0669 Uiso 1.0000 . .
H H3 0.1376 0.5071 0.6866 0.0666 Uiso 1.0000 . .
H H4 0.1624 0.3575 0.7093 0.0668 Uiso 1.0000 . .
H H5 0.3184 0.7576 0.9503 0.0857 Uiso 1.0000 . .
H H6 0.4834 0.8469 0.8901 0.1143 Uiso 1.0000 . .
H H7 0.5500 0.6638 0.7591 0.1243 Uiso 1.0000 . .
H H8 0.2309 0.4976 0.9458 0.0636 Uiso 1.0000 . .
H H9 0.3096 0.3879 0.9034 0.0635 Uiso 1.0000 . .

loop_
_atom_site_aniso_label
_atom_site_aniso_U_11
_atom_site_aniso_U_22
_atom_site_aniso_U_33
_atom_site_aniso_U_12
_atom_site_aniso_U_13
_atom_site_aniso_U_23
Zn1 0.03217(15) 0.01510(12) 0.02197(13) -0.00057(12) 0.00852(11) 0.00072(11)
Cl1 0.0318(4) 0.0606(5) 0.0526(4) -0.0051(4) 0.0034(3) 0.0016(4)
O1 0.0349(10) 0.0312(10) 0.0282(9) 0.0045(8) 0.0107(8) 0.0126(8)
P1 0.0343(3) 0.0148(3) 0.0160(3) -0.0006(2) 0.0111(2) 0.0004(2)
O2 0.0672(14) 0.0159(8) 0.0209(8) -0.0060(8) 0.0189(9) -0.0030(7)
O3 0.0410(10) 0.0161(8) 0.0234(8) -0.0004(7) 0.0143(7) 0.0020(6)
O4 0.0341(10) 0.0373(10) 0.0239(8) -0.0036(8) 0.0135(8) -0.0039(8)
O5 0.0689(19) 0.109(2) 0.086(2) -0.0059(18) 0.0394(16) -0.0313(19)
N1 0.0384(13) 0.0287(12) 0.0622(16) -0.0040(11) 0.0115(12) -0.0030(12)
C1 0.0363(15) 0.0487(18) 0.0349(14) -0.0017(14) 0.0073(12) -0.0030(14)
C2 0.063(2) 0.051(2) 0.101(3) -0.0071(19) 0.032(2) -0.020(2)
C3 0.085(4) 0.090(4) 0.101(4) -0.047(3) 0.015(3) -0.004(3)
C4 0.051(3) 0.183(6) 0.070(3) -0.042(3) 0.024(2) -0.007(4)
C5 0.062(2) 0.0439(19) 0.0475(18) -0.0063(16) 0.0113(16) 0.0055(15)

loop_
_atom_type_symbol
_atom_type_scat_dispersion_real
_atom_type_scat_dispersion_imag
_atom_type_scat_source
C 0.0033 0.0016 'International Tables Vol C 4.2.6.8 and 6.1.1.4'
H 0.0000 0.0000 'International Tables Vol C 4.2.6.8 and 6.1.1.4'
O 0.0106 0.0060 'International Tables Vol C 4.2.6.8 and 6.1.1.4'
P 0.1023 0.0942 'International Tables Vol C 4.2.6.8 and 6.1.1.4'
Cl 0.1484 0.1585 'International Tables Vol C 4.2.6.8 and 6.1.1.4'
Zn 0.2839 1.4301 'International Tables Vol C 4.2.6.8 and 6.1.1.4'
N 0.0061 0.0033 'International Tables Vol C 4.2.6.8 and 6.1.1.4'

loop_
_geom_angle_atom_site_label_1
_geom_angle_atom_site_label_2
_geom_angle_atom_site_label_3
_geom_angle_site_symmetry_1
_geom_angle_site_symmetry_2
_geom_angle_site_symmetry_3
_geom_angle
_geom_angle_publ_flag
O3 Zn1 O2 4_555 . 2_556 99.65(7) yes
O3 Zn1 Cl1 4_555 . . 112.59(6) yes
O2 Zn1 Cl1 2_556 . . 112.08(6) yes
O3 Zn1 O1 4_555 . . 107.97(7) yes
O2 Zn1 O1 2_556 . . 118.51(7) yes
Cl1 Zn1 O1 . . . 106.05(6) yes
Zn1 O1 P1 . . . 134.84(11) yes
O1 P1 O2 . . . 112.44(11) yes
O1 P1 O3 . . . 111.34(10) yes
O2 P1 O3 . . . 109.41(9) yes
O1 P1 O4 . . . 109.99(10) yes
O2 P1 O4 . . . 105.88(10) yes
O3 P1 O4 . . . 107.53(10) yes
Zn1 O2 P1 2_556 . . 135.00(10) yes
Zn1 O3 P1 4_554 . . 130.43(10) yes
P1 O4 H1 . . . 106.8 no
C1 O5 C4 . . . 105.1(3) yes
O5 C1 C5 . . . 117.0(3) yes
O5 C1 C2 . . . 109.8(3) yes
C5 C1 C2 . . . 133.3(3) yes
C1 C5 N1 . . . 112.2(2) yes
C1 C5 H9 . . . 107.2 no
N1 C5 H9 . . . 106.2 no
C1 C5 H8 . . . 110.9 no
N1 C5 H8 . . . 110.6 no
H9 C5 H8 . . . 109.6 no
C5 N1 H4 . . . 109.6 no
C5 N1 H3 . . . 108.8 no
H4 N1 H3 . . . 109.7 no
C5 N1 H2 . . . 109.3 no
H4 N1 H2 . . . 108.8 no
H3 N1 H2 . . . 110.5 no
C1 C2 C3 . . . 107.6(4) yes
C1 C2 H5 . . . 126.1 no
C3 C2 H5 . . . 126.4 no
C2 C3 C4 . . . 107.2(4) yes
C2 C3 H6 . . . 126.1 no
C4 C3 H6 . . . 126.7 no
O5 C4 C3 . . . 110.4(4) yes
O5 C4 H7 . . . 122.6 no
C3 C4 H7 . . . 127.1 no

loop_
_geom_bond_atom_site_label_1
_geom_bond_atom_site_label_2
_geom_bond_site_symmetry_1
_geom_bond_site_symmetry_2
_geom_bond_distance
_geom_bond_publ_flag
Zn1 O3 . 4_555 1.9637(16) yes
Zn1 O2 . 2_556 1.9368(16) yes
Zn1 Cl1 . . 2.2161(8) yes
Zn1 O1 . . 1.9416(16) yes
O1 P1 . . 1.5150(18) yes
P1 O2 . . 1.5218(17) yes
P1 O3 . . 1.5187(16) yes
P1 O4 . . 1.5699(17) yes
O4 H1 . . 0.798 no
O5 C1 . . 1.336(4) yes
O5 C4 . . 1.389(6) yes
C1 C5 . . 1.463(4) yes
C1 C2 . . 1.315(5) yes
C5 N1 . . 1.497(4) yes
C5 H9 . . 0.960 no
C5 H8 . . 0.961 no
N1 H4 . . 0.895 no
N1 H3 . . 0.911 no
N1 H2 . . 0.918 no
C2 C3 . . 1.390(5) yes
C2 H5 . . 0.889 no
C3 C4 . . 1.274(7) yes
C3 H6 . . 0.920 no
C4 H7 . . 0.917 no

loop_
_geom_hbond_atom_site_label_D
_geom_hbond_atom_site_label_H
_geom_hbond_atom_site_label_A
_geom_hbond_site_symmetry_D
_geom_hbond_site_symmetry_H
_geom_hbond_site_symmetry_A
_geom_hbond_distance_DH
_geom_hbond_distance_HA
_geom_hbond_distance_DA
_geom_hbond_angle_DHA
_geom_hbond_publ_flag
O4 H1 O2 . . 4_555 0.80 1.91 2.709(2) 177 yes
N1 H4 O1 . . . 0.89 2.28 3.051(6) 145 yes
N1 H3 O3 . . 2_566 0.91 1.99 2.896(6) 172 yes
N1 H2 Cl1 . . 4_554 0.92 2.35 3.234(3) 161 yes
C5 H9 Cl1 . . . 0.96 2.87 3.640(3) 138 yes
